data_2300620
loop_
_publ_author_name
'Dyadkin, Vadim'
'Wright, Jon'
'Pattison, Philip'
'Chernyshov, Dmitry'

_publ_section_title
;
 Probing structural chirality with high-energy synchrotron radiation
;
_journal_coeditor_code TO5136SUP1
_journal_issue 3
_journal_name_full 'Journal of Applied Crystallography'
_journal_page_first 918
_journal_page_last 922
_journal_paper_doi 10.1107/S1600576716006282
_journal_volume 49
_journal_year 2016
_chemical_formula_sum 'Mn Si'
_chemical_formula_weight 83.03
_space_group_crystal_system cubic
_space_group_IT_number 198
_space_group_name_Hall 'P 2ac 2ab 3'
_space_group_name_H-M_alt 'P 21 3'
_symmetry_space_group_name_Hall 'P 2ac 2ab 3'
_symmetry_space_group_name_H-M 'P 21 3'
_audit_creation_method SHELXL-2014/7
_cell_angle_alpha 90
_cell_angle_beta 90
_cell_angle_gamma 90
_cell_formula_units_Z 4
_cell_length_a 4.56620(10)
_cell_length_b 4.56620(10)
_cell_length_c 4.56620(10)
_cell_measurement_reflns_used 14604
_cell_measurement_temperature 293(2)
_cell_measurement_theta_max 19.8920
_cell_measurement_theta_min 1.9880
_cell_volume 95.206(4)
_computing_structure_refinement 'SHELXL-2014/7 (Sheldrick, 2014)'
_diffrn_ambient_temperature 293(2)
_diffrn_measured_fraction_theta_full 0.930
_diffrn_measured_fraction_theta_max 0.996
_diffrn_measurement_device_type 'Huber \c at ID11@ESRF'
_diffrn_measurement_method '\f scan'
_diffrn_radiation_wavelength 0.158
_diffrn_reflns_av_unetI/netI 0.0079
_diffrn_reflns_Laue_measured_fraction_full 0.930
_diffrn_reflns_Laue_measured_fraction_max 0.996
_diffrn_reflns_limit_h_max 14
_diffrn_reflns_limit_h_min -15
_diffrn_reflns_limit_k_max 15
_diffrn_reflns_limit_k_min -15
_diffrn_reflns_limit_l_max 15
_diffrn_reflns_limit_l_min -15
_diffrn_reflns_number 12145
_diffrn_reflns_point_group_measured_fraction_full 0.954
_diffrn_reflns_point_group_measured_fraction_max 0.998
_diffrn_reflns_theta_full 5.440
_diffrn_reflns_theta_max 15.212
_diffrn_reflns_theta_min 1.717
_exptl_absorpt_coefficient_mu 0.255
_exptl_crystal_colour 'metallic dark grey'
_exptl_crystal_density_diffrn 5.793
_exptl_crystal_description block
_exptl_crystal_F_000 156
_refine_diff_density_max 0.592
_refine_diff_density_min -1.392
_refine_diff_density_rms 0.275
_refine_ls_abs_structure_details
;
 Flack x determined using 529 quotients [(I+)-(I-)]/[(I+)+(I-)]
 (Parsons, Flack and Wagner, Acta Cryst. B69 (2013) 249-259).
;
_refine_ls_abs_structure_Flack -0.02(12)
_refine_ls_extinction_method none
_refine_ls_goodness_of_fit_ref 1.080
_refine_ls_hydrogen_treatment undef
_refine_ls_matrix_type full
_refine_ls_number_parameters 7
_refine_ls_number_reflns 12145
_refine_ls_number_restraints 0
_refine_ls_restrained_S_all 1.080
_refine_ls_R_factor_all 0.0151
_refine_ls_R_factor_gt 0.0146
_refine_ls_shift/su_max 0.000
_refine_ls_shift/su_mean 0.000
_refine_ls_structure_factor_coef Fsqd
_refine_ls_weighting_details 'w=1/[\s^2^(Fo^2^)+(0.0218P)^2^+0.0116P] where P=(Fo^2^+2Fc^2^)/3'
_refine_ls_weighting_scheme calc
_refine_ls_wR_factor_gt 0.0369
_refine_ls_wR_factor_ref 0.0374
_reflns_Friedel_coverage 0.759
_reflns_Friedel_fraction_full 1.000
_reflns_Friedel_fraction_max 1.000
_reflns_number_gt 11972
_reflns_number_total 12145
_reflns_threshold_expression 'I > 2\s(I)'
_cod_data_source_file to5136sup1.cif
_cod_data_source_block MnSi_78keV
_cod_depositor_comments 'Adding full bibliography for 2300619--2300621.cif.'
_cod_original_cell_volume 95.206(6)
_cod_database_code 2300620
_cod_database_fobs_code 2300620
_shelx_shelxl_version_number 2014/7
_shelx_space_group_comment
;
The symmetry employed for this shelxl refinement is uniquely defined
by the following loop, which should always be used as a source of
symmetry information in preference to the above space-group names.
They are only intended as comments.
;

loop_
_space_group_symop_operation_xyz
'x, y, z'
'-x+1/2, -y, z+1/2'
'-x, y+1/2, -z+1/2'
'x+1/2, -y+1/2, -z'
'z, x, y'
'z+1/2, -x+1/2, -y'
'-z+1/2, -x, y+1/2'
'-z, x+1/2, -y+1/2'
'y, z, x'
'-y, z+1/2, -x+1/2'
'y+1/2, -z+1/2, -x'
'-y+1/2, -z, x+1/2'

loop_
_atom_site_label
_atom_site_type_symbol
_atom_site_fract_x
_atom_site_fract_y
_atom_site_fract_z
_atom_site_U_iso_or_equiv
_atom_site_adp_type
_atom_site_occupancy
_atom_site_site_symmetry_order
_atom_site_calc_flag
_atom_site_refinement_flags_posn
_atom_site_refinement_flags_adp
_atom_site_refinement_flags_occupancy
Mn01 Mn 0.13688(2) 0.13688(2) 0.13688(2) 0.00446(1) Uani 1 3 d S T P
Si02 Si -0.15445(4) -0.15445(4) -0.15445(4) 0.00570(3) Uani 1 3 d S T P

loop_
_atom_site_aniso_label
_atom_site_aniso_U_11
_atom_site_aniso_U_22
_atom_site_aniso_U_33
_atom_site_aniso_U_23
_atom_site_aniso_U_13
_atom_site_aniso_U_12
Mn01 0.00446(1) 0.00446(1) 0.00446(1) -0.00004(1) -0.00004(1) -0.00004(1)
Si02 0.00570(3) 0.00570(3) 0.00570(3) -0.00061(3) -0.00061(3) -0.00061(3)

loop_
_atom_type_symbol
_atom_type_description
_atom_type_scat_dispersion_real
_atom_type_scat_dispersion_imag
_atom_type_scat_source
Si Si -0.0074 0.0028 'International Tables Vol C Tables 4.2.6.8 and 6.1.1.4'
Mn Mn 0.0004 0.0375 'International Tables Vol C Tables 4.2.6.8 and 6.1.1.4'

loop_
_geom_angle_atom_site_label_1
_geom_angle_atom_site_label_2
_geom_angle_atom_site_label_3
_geom_angle
_geom_angle_site_symmetry_1
_geom_angle_site_symmetry_3
Si02 Mn01 Si02 73.666(2) . 4_545
Si02 Mn01 Si02 73.666(2) . 3_554
Si02 Mn01 Si02 112.418(2) 4_545 3_554
Si02 Mn01 Si02 73.666(2) . 2_455
Si02 Mn01 Si02 112.418(2) 4_545 2_455
Si02 Mn01 Si02 112.418(2) 3_554 2_455
Si02 Mn01 Si02 140.278(2) . 4
Si02 Mn01 Si02 134.507(7) 4_545 4
Si02 Mn01 Si02 69.425(3) 3_554 4
Si02 Mn01 Si02 107.420(10) 2_455 4
Si02 Mn01 Si02 140.278(2) . 3
Si02 Mn01 Si02 107.420(10) 4_545 3
Si02 Mn01 Si02 134.507(7) 3_554 3
Si02 Mn01 Si02 69.425(3) 2_455 3
Si02 Mn01 Si02 67.207(3) 4 3
Si02 Mn01 Si02 140.278(2) . 2
Si02 Mn01 Si02 69.425(3) 4_545 2
Si02 Mn01 Si02 107.420(10) 3_554 2
Si02 Mn01 Si02 134.507(7) 2_455 2
Si02 Mn01 Si02 67.207(3) 4 2
Si02 Mn01 Si02 67.207(3) 3 2
Si02 Mn01 Mn01 58.974(3) . 2_554
Si02 Mn01 Mn01 58.090(5) 4_545 2_554
Si02 Mn01 Mn01 54.334(4) 3_554 2_554
Si02 Mn01 Mn01 132.594(5) 2_455 2_554
Si02 Mn01 Mn01 107.552(6) 4 2_554
Si02 Mn01 Mn01 155.640(6) 3 2_554
Si02 Mn01 Mn01 88.669(3) 2 2_554
Si02 Mn01 Mn01 58.974(3) . 3_545
Si02 Mn01 Mn01 54.334(4) 4_545 3_545
Si02 Mn01 Mn01 132.594(5) 3_554 3_545
Si02 Mn01 Mn01 58.090(5) 2_455 3_545
Si02 Mn01 Mn01 155.640(6) 4 3_545
Si02 Mn01 Mn01 88.669(3) 3 3_545
Si02 Mn01 Mn01 107.552(6) 2 3_545
Mn01 Mn01 Mn01 95.826(4) 2_554 3_545
Si02 Mn01 Mn01 58.974(3) . 4_455
Si02 Mn01 Mn01 132.594(5) 4_545 4_455
Si02 Mn01 Mn01 58.090(5) 3_554 4_455
Si02 Mn01 Mn01 54.334(4) 2_455 4_455
Si02 Mn01 Mn01 88.669(3) 4 4_455
Si02 Mn01 Mn01 107.552(6) 3 4_455
Si02 Mn01 Mn01 155.640(6) 2 4_455
Mn01 Mn01 Mn01 95.826(4) 2_554 4_455
Mn01 Mn01 Mn01 95.826(4) 3_545 4_455
Si02 Mn01 Mn01 115.212(3) . 3
Si02 Mn01 Mn01 155.872(5) 4_545 3
Si02 Mn01 Mn01 91.709(4) 3_554 3
Si02 Mn01 Mn01 54.333(4) 2_455 3
Si02 Mn01 Mn01 53.091(6) 4 3
Si02 Mn01 Mn01 50.756(7) 3 3
Si02 Mn01 Mn01 104.492(4) 2 3
Mn01 Mn01 Mn01 146.030(1) 2_554 3
Mn01 Mn01 Mn01 109.2 3_545 3
Mn01 Mn01 Mn01 60.0 4_455 3
Si02 Mn01 Mn01 115.212(3) . 2
Si02 Mn01 Mn01 54.333(4) 4_545 2
Si02 Mn01 Mn01 155.872(5) 3_554 2
Si02 Mn01 Mn01 91.709(4) 2_455 2
Si02 Mn01 Mn01 104.492(4) 4 2
Si02 Mn01 Mn01 53.091(6) 3 2
Si02 Mn01 Mn01 50.756(7) 2 2
Mn01 Mn01 Mn01 109.2 2_554 2
Mn01 Mn01 Mn01 60.0 3_545 2
Mn01 Mn01 Mn01 146.030(1) 4_455 2
Mn01 Mn01 Mn01 103.169(3) 3 2
Mn01 Si02 Mn01 137.680(5) . 3_544
Mn01 Si02 Mn01 137.680(5) . 2_454
Mn01 Si02 Mn01 71.333(7) 3_544 2_454
Mn01 Si02 Mn01 137.680(5) . 4_445
Mn01 Si02 Mn01 71.333(7) 3_544 4_445
Mn01 Si02 Mn01 71.333(7) 2_454 4_445
Mn01 Si02 Mn01 70.270(6) . 4_455
Mn01 Si02 Mn01 114.152(5) 3_544 4_455
Mn01 Si02 Mn01 68.819(2) 2_454 4_455
Mn01 Si02 Mn01 134.507(7) 4_445 4_455
Mn01 Si02 Mn01 70.270(6) . 2_554
Mn01 Si02 Mn01 68.819(2) 3_544 2_554
Mn01 Si02 Mn01 134.507(7) 2_454 2_554
Mn01 Si02 Mn01 114.152(5) 4_445 2_554
Mn01 Si02 Mn01 109.211(6) 4_455 2_554
Mn01 Si02 Mn01 70.270(6) . 3_545
Mn01 Si02 Mn01 134.507(7) 3_544 3_545
Mn01 Si02 Mn01 114.152(5) 2_454 3_545
Mn01 Si02 Mn01 68.819(2) 4_445 3_545
Mn01 Si02 Mn01 109.211(6) 4_455 3_545
Mn01 Si02 Mn01 109.211(6) 2_554 3_545
Mn01 Si02 Si02 54.750(9) . 4_545
Mn01 Si02 Si02 107.985(7) 3_544 4_545
Mn01 Si02 Si02 161.951(7) 2_454 4_545
Mn01 Si02 Si02 91.184(2) 4_445 4_545
Mn01 Si02 Si02 124.980(15) 4_455 4_545
Mn01 Si02 Si02 56.396(1) 2_554 4_545
Mn01 Si02 Si02 52.817(7) 3_545 4_545
Mn01 Si02 Si02 54.750(9) . 3_554
Mn01 Si02 Si02 91.184(2) 3_544 3_554
Mn01 Si02 Si02 107.985(7) 2_454 3_554
Mn01 Si02 Si02 161.951(7) 4_445 3_554
Mn01 Si02 Si02 56.396(1) 4_455 3_554
Mn01 Si02 Si02 52.817(7) 2_554 3_554
Mn01 Si02 Si02 124.980(15) 3_545 3_554
Si02 Si02 Si02 90.020(12) 4_545 3_554
Mn01 Si02 Si02 54.750(9) . 2_455
Mn01 Si02 Si02 161.951(7) 3_544 2_455
Mn01 Si02 Si02 91.184(2) 2_454 2_455
Mn01 Si02 Si02 107.985(7) 4_445 2_455
Mn01 Si02 Si02 52.817(7) 4_455 2_455
Mn01 Si02 Si02 124.980(15) 2_554 2_455
Mn01 Si02 Si02 56.396(1) 3_545 2_455
Si02 Si02 Si02 90.020(12) 4_545 2_455
Si02 Si02 Si02 90.020(12) 3_554 2_455
Mn01 Si02 Si02 110.920(9) . 3_544
Mn01 Si02 Si02 51.584(8) 3_544 3_544
Mn01 Si02 Si02 111.274(14) 2_454 3_544
Mn01 Si02 Si02 57.758(4) 4_445 3_544
Mn01 Si02 Si02 161.178(4) 4_455 3_544
Mn01 Si02 Si02 56.396(1) 2_554 3_544
Mn01 Si02 Si02 88.197(4) 3_545 3_544
Si02 Si02 Si02 60.0 4_545 3_544
Si02 Si02 Si02 108.006(3) 3_554 3_544
Si02 Si02 Si02 144.009(6) 2_455 3_544
Mn01 Si02 Si02 110.920(9) . 2_454
Mn01 Si02 Si02 57.758(4) 3_544 2_454
Mn01 Si02 Si02 51.584(8) 2_454 2_454
Mn01 Si02 Si02 111.274(14) 4_445 2_454
Mn01 Si02 Si02 56.396(1) 4_455 2_454
Mn01 Si02 Si02 88.197(4) 2_554 2_454
Mn01 Si02 Si02 161.177(4) 3_545 2_454
Si02 Si02 Si02 144.009(6) 4_545 2_454
Si02 Si02 Si02 60.0 3_554 2_454
Si02 Si02 Si02 108.006(4) 2_455 2_454
Si02 Si02 Si02 107.985(9) 3_544 2_454

loop_
_geom_bond_atom_site_label_1
_geom_bond_atom_site_label_2
_geom_bond_distance
_geom_bond_site_symmetry_2
Mn01 Si02 2.3040(3) .
Mn01 Si02 2.4014(2) 4_545
Mn01 Si02 2.4014(2) 3_554
Mn01 Si02 2.4014(2) 2_455
Mn01 Si02 2.54946(13) 4
Mn01 Si02 2.54946(13) 3
Mn01 Si02 2.54946(13) 2
Mn01 Mn01 2.80041(6) 2_554
Mn01 Mn01 2.80041(6) 3_545
Mn01 Mn01 2.80041(6) 4_455
Mn01 Mn01 2.80043(6) 3
Mn01 Mn01 2.80043(7) 2
Si02 Mn01 2.4015(2) 3_544
Si02 Mn01 2.4015(2) 2_454
Si02 Mn01 2.4015(2) 4_445
Si02 Mn01 2.54944(13) 4_455
Si02 Mn01 2.54944(14) 2_554
Si02 Mn01 2.54944(13) 3_545
Si02 Si02 2.82196(9) 4_545
Si02 Si02 2.82196(9) 3_554
Si02 Si02 2.82196(8) 2_455
Si02 Si02 2.82197(9) 3_544
Si02 Si02 2.82197(9) 2_454
